data_7238970
loop_
_publ_author_name
'Griesbeck, Axel G.'
'Schlundt, Viktor'
'Neud\"orfl, J\"org M.'

_publ_section_title
;
 Functionalized polar 1,2,4-trioxanes as building blocks by singlet
 oxygenation of 4-hydroxy tiglic acid using the solvent deuterium isotope
 trick
;
_journal_issue 20
_journal_name_full 'RSC Advances'
_journal_page_first 7265
_journal_paper_doi 10.1039/c3ra40555a
_journal_volume 3
_journal_year 2013
_chemical_formula_moiety 'C12 H11 N O7'
_chemical_formula_sum 'C12 H11 N O7'
_chemical_formula_weight 281.22
_space_group_IT_number 14
_space_group_name_Hall '-P 2ybc'
_space_group_name_H-M_alt 'P 1 21/c 1'
_symmetry_cell_setting monoclinic
_symmetry_space_group_name_H-M 'P 1 21/c 1'
_atom_sites_solution_hydrogens geom
_atom_sites_solution_primary direct
_atom_sites_solution_secondary difmap
_audit_creation_method SHELXL-97
_cell_angle_alpha 90.00
_cell_angle_beta 112.699(3)
_cell_angle_gamma 90.00
_cell_formula_units_Z 4
_cell_length_a 9.8007(3)
_cell_length_b 6.1104(4)
_cell_length_c 21.5634(10)
_cell_measurement_reflns_used 6089
_cell_measurement_temperature 100(2)
_cell_measurement_theta_max 27.00
_cell_measurement_theta_min 2.05
_cell_volume 1191.33(11)
_computing_cell_refinement 'Nonius DENZO (Otwinowski, Minor 1997)'
_computing_data_collection 'Nonius COLLECT'
_computing_data_reduction 'Nonius DENZO (Otwinowski, Minor 1997)'
_computing_molecular_graphics 'SCHAKAL99 (E. Keller 1999)'
_computing_publication_material 'PLATON (A. L. Spek 1980-2004)'
_computing_structure_refinement 'SHELXL-97 (Sheldrick, 1997)'
_computing_structure_solution 'SHELXS-97 (Sheldrick, 1997)'
_diffrn_ambient_temperature 100(2)
_diffrn_measured_fraction_theta_full 0.985
_diffrn_measured_fraction_theta_max 0.985
_diffrn_measurement_device_type 'Nonius KappaCCD'
_diffrn_measurement_method Phi/Omega-Scans
_diffrn_radiation_monochromator graphite
_diffrn_radiation_source 'fine-focus sealed tube'
_diffrn_radiation_type MoK\a
_diffrn_radiation_wavelength 0.71073
_diffrn_reflns_av_R_equivalents 0.0219
_diffrn_reflns_av_sigmaI/netI 0.0346
_diffrn_reflns_limit_h_max 12
_diffrn_reflns_limit_h_min -10
_diffrn_reflns_limit_k_max 7
_diffrn_reflns_limit_k_min -7
_diffrn_reflns_limit_l_max 22
_diffrn_reflns_limit_l_min -27
_diffrn_reflns_number 6089
_diffrn_reflns_theta_full 27.00
_diffrn_reflns_theta_max 27.00
_diffrn_reflns_theta_min 2.05
_exptl_absorpt_coefficient_mu 0.132
_exptl_absorpt_correction_type none
_exptl_crystal_colour colourless
_exptl_crystal_density_diffrn 1.568
_exptl_crystal_density_method 'not measured'
_exptl_crystal_description prism
_exptl_crystal_F_000 584
_exptl_crystal_size_max .3
_exptl_crystal_size_mid .2
_exptl_crystal_size_min .15
_refine_diff_density_max 0.299
_refine_diff_density_min -0.305
_refine_diff_density_rms 0.044
_refine_ls_extinction_method none
_refine_ls_goodness_of_fit_ref 1.054
_refine_ls_hydrogen_treatment refall
_refine_ls_matrix_type full
_refine_ls_number_parameters 225
_refine_ls_number_reflns 2566
_refine_ls_number_restraints 0
_refine_ls_restrained_S_all 1.054
_refine_ls_R_factor_all 0.0458
_refine_ls_R_factor_gt 0.0344
_refine_ls_shift/su_max 0.001
_refine_ls_shift/su_mean 0.000
_refine_ls_structure_factor_coef Fsqd
_refine_ls_weighting_details 'calc w=1/[\s^2^(Fo^2^)+(0.0440P)^2^+0.2686P] where P=(Fo^2^+2Fc^2^)/3'
_refine_ls_weighting_scheme calc
_refine_ls_wR_factor_gt 0.0869
_refine_ls_wR_factor_ref 0.0916
_reflns_number_gt 2120
_reflns_number_total 2566
_reflns_threshold_expression >2sigma(I)
_cod_data_source_file c3ra40555a.txt
_cod_data_source_block VISK374
_cod_original_cell_volume 1191.33(10)
_cod_original_sg_symbol_H-M P21/c
_cod_database_code 7238970

loop_
_symmetry_equiv_pos_as_xyz
'x, y, z'
'-x, y+1/2, -z+1/2'
'-x, -y, -z'
'x, -y-1/2, z-1/2'

loop_
_atom_site_label
_atom_site_type_symbol
_atom_site_fract_x
_atom_site_fract_y
_atom_site_fract_z
_atom_site_U_iso_or_equiv
_atom_site_adp_type
_atom_site_occupancy
_atom_site_symmetry_multiplicity
_atom_site_calc_flag
O1 O 0.46704(10) -0.30890(15) -0.07538(5) 0.0208(2) Uani 1 1 d
O2 O 0.56225(10) -0.46949(15) -0.08998(5) 0.0203(2) Uani 1 1 d
O3 O 0.35692(9) -0.66253(15) -0.16183(5) 0.0202(2) Uani 1 1 d
O4 O 0.07363(11) -0.22964(17) -0.00486(5) 0.0267(3) Uani 1 1 d
H4 H 0.007(2) -0.300(4) 0.0076(10) 0.056(6) Uiso 1 1 d
O5 O 0.12130(10) -0.56755(16) -0.03216(5) 0.0227(2) Uani 1 1 d
O6 O 1.02900(10) -0.98782(17) -0.20122(5) 0.0266(2) Uani 1 1 d
O7 O 0.94566(10) -1.27260(16) -0.16678(5) 0.0265(3) Uani 1 1 d
N1 N 0.94052(12) -1.07793(19) -0.18169(6) 0.0201(3) Uani 1 1 d
C1 C 0.48388(15) -0.5466(2) -0.15688(7) 0.0203(3) Uani 1 1 d
H1 H 0.4554(15) -0.416(3) -0.1880(7) 0.020(4) Uiso 1 1 d
C2 C 0.25895(15) -0.5268(2) -0.14278(7) 0.0192(3) Uani 1 1 d
H2A H 0.2214(16) -0.408(3) -0.1756(8) 0.026(4) Uiso 1 1 d
H2B H 0.1791(16) -0.616(3) -0.1444(7) 0.020(4) Uiso 1 1 d
C3 C 0.34250(14) -0.4306(2) -0.07357(7) 0.0196(3) Uani 1 1 d
H3 H 0.3809(15) -0.551(2) -0.0415(7) 0.017(4) Uiso 1 1 d
C4 C 0.25466(14) -0.2684(2) -0.05106(7) 0.0203(3) Uani 1 1 d
C5 C 0.14394(14) -0.3701(2) -0.02831(6) 0.0197(3) Uani 1 1 d
C6 C 0.27464(16) -0.0538(2) -0.04941(8) 0.0271(3) Uani 1 1 d
H6A H 0.2181(16) 0.044(3) -0.0333(8) 0.027(4) Uiso 1 1 d
H6B H 0.3449(18) 0.014(3) -0.0642(8) 0.035(5) Uiso 1 1 d
C7 C 0.59561(14) -0.6959(2) -0.16769(7) 0.0198(3) Uani 1 1 d
C8 C 0.68448(14) -0.6112(2) -0.19887(7) 0.0203(3) Uani 1 1 d
H8 H 0.6660(15) -0.465(3) -0.2178(8) 0.022(4) Uiso 1 1 d
C9 C 0.79933(14) -0.7349(2) -0.20285(7) 0.0200(3) Uani 1 1 d
H9 H 0.8633(17) -0.678(3) -0.2236(8) 0.030(4) Uiso 1 1 d
C10 C 0.82036(14) -0.9436(2) -0.17615(6) 0.0180(3) Uani 1 1 d
C11 C 0.73321(15) -1.0334(2) -0.14508(7) 0.0207(3) Uani 1 1 d
H11 H 0.7548(15) -1.171(3) -0.1257(7) 0.018(4) Uiso 1 1 d
C12 C 0.61948(15) -0.9060(2) -0.14081(7) 0.0224(3) Uani 1 1 d
H12 H 0.5576(17) -0.964(3) -0.1174(8) 0.031(4) Uiso 1 1 d

loop_
_atom_site_aniso_label
_atom_site_aniso_U_11
_atom_site_aniso_U_22
_atom_site_aniso_U_33
_atom_site_aniso_U_23
_atom_site_aniso_U_13
_atom_site_aniso_U_12
O1 0.0185(5) 0.0179(5) 0.0294(5) -0.0049(4) 0.0130(4) 0.0008(4)
O2 0.0174(4) 0.0223(5) 0.0233(5) -0.0051(4) 0.0101(4) 0.0021(4)
O3 0.0160(4) 0.0220(5) 0.0254(5) -0.0054(4) 0.0112(4) -0.0008(4)
O4 0.0295(5) 0.0219(6) 0.0381(6) -0.0049(4) 0.0234(5) 0.0001(4)
O5 0.0235(5) 0.0203(5) 0.0292(6) -0.0008(4) 0.0157(4) 0.0014(4)
O6 0.0223(5) 0.0316(6) 0.0318(6) -0.0001(5) 0.0169(5) 0.0012(4)
O7 0.0240(5) 0.0184(6) 0.0365(6) -0.0027(4) 0.0110(5) 0.0022(4)
N1 0.0179(5) 0.0221(6) 0.0208(6) -0.0038(5) 0.0080(5) 0.0005(5)
C1 0.0200(6) 0.0212(7) 0.0213(7) -0.0019(6) 0.0099(6) -0.0009(6)
C2 0.0167(6) 0.0210(7) 0.0222(7) -0.0018(6) 0.0100(6) 0.0020(6)
C3 0.0186(6) 0.0191(7) 0.0236(7) 0.0014(6) 0.0107(6) 0.0000(5)
C4 0.0185(6) 0.0226(7) 0.0205(7) -0.0019(6) 0.0083(6) 0.0007(5)
C5 0.0187(6) 0.0226(8) 0.0184(7) -0.0011(5) 0.0077(5) 0.0032(5)
C6 0.0272(8) 0.0247(8) 0.0349(9) -0.0008(6) 0.0181(7) 0.0013(6)
C7 0.0173(6) 0.0216(7) 0.0202(7) -0.0061(6) 0.0070(5) -0.0010(5)
C8 0.0209(7) 0.0184(7) 0.0208(7) -0.0017(6) 0.0072(6) -0.0001(5)
C9 0.0203(7) 0.0206(7) 0.0207(7) -0.0034(5) 0.0094(6) -0.0037(5)
C10 0.0152(6) 0.0197(7) 0.0184(6) -0.0048(5) 0.0060(5) 0.0006(5)
C11 0.0220(7) 0.0192(7) 0.0217(7) -0.0001(6) 0.0093(6) 0.0001(6)
C12 0.0219(7) 0.0256(8) 0.0234(7) -0.0028(6) 0.0128(6) -0.0039(6)

loop_
_atom_type_symbol
_atom_type_description
_atom_type_scat_dispersion_real
_atom_type_scat_dispersion_imag
_atom_type_scat_source
C C 0.0033 0.0016 'International Tables Vol C Tables 4.2.6.8 and 6.1.1.4'
H H 0.0000 0.0000 'International Tables Vol C Tables 4.2.6.8 and 6.1.1.4'
N N 0.0061 0.0033 'International Tables Vol C Tables 4.2.6.8 and 6.1.1.4'
O O 0.0106 0.0060 'International Tables Vol C Tables 4.2.6.8 and 6.1.1.4'

loop_
_geom_angle_atom_site_label_1
_geom_angle_atom_site_label_2
_geom_angle_atom_site_label_3
_geom_angle
C3 O1 O2 105.98(9)
C1 O2 O1 107.36(8)
C1 O3 C2 110.92(10)
C5 O4 H4 110.5(13)
O7 N1 O6 124.04(11)
O7 N1 C10 118.06(11)
O6 N1 C10 117.90(11)
O3 C1 O2 111.09(10)
O3 C1 C7 111.02(11)
O2 C1 C7 102.47(10)
O3 C1 H1 109.8(8)
O2 C1 H1 108.3(8)
C7 C1 H1 113.9(8)
O3 C2 C3 109.68(10)
O3 C2 H2A 109.0(9)
C3 C2 H2A 109.5(9)
O3 C2 H2B 106.8(9)
C3 C2 H2B 112.7(9)
H2A C2 H2B 109.1(12)
O1 C3 C4 105.26(11)
O1 C3 C2 108.32(10)
C4 C3 C2 114.34(11)
O1 C3 H3 107.9(8)
C4 C3 H3 112.1(8)
C2 C3 H3 108.7(8)
C6 C4 C5 121.60(12)
C6 C4 C3 124.18(12)
C5 C4 C3 114.19(12)
O5 C5 O4 124.08(12)
O5 C5 C4 121.72(11)
O4 C5 C4 114.20(12)
C4 C6 H6A 121.5(9)
C4 C6 H6B 122.6(10)
H6A C6 H6B 115.8(14)
C8 C7 C12 120.64(12)
C8 C7 C1 118.47(12)
C12 C7 C1 120.56(11)
C9 C8 C7 120.17(13)
C9 C8 H8 120.0(8)
C7 C8 H8 119.8(8)
C10 C9 C8 118.15(12)
C10 C9 H9 120.4(10)
C8 C9 H9 121.4(10)
C9 C10 C11 123.11(12)
C9 C10 N1 118.34(11)
C11 C10 N1 118.55(12)
C10 C11 C12 117.97(13)
C10 C11 H11 120.2(9)
C12 C11 H11 121.8(9)
C7 C12 C11 119.94(12)
C7 C12 H12 120.4(9)
C11 C12 H12 119.7(9)

loop_
_geom_bond_atom_site_label_1
_geom_bond_atom_site_label_2
_geom_bond_distance
O1 C3 1.4427(16)
O1 O2 1.4696(12)
O2 C1 1.4276(16)
O3 C1 1.3996(16)
O3 C2 1.4433(15)
O4 C5 1.3178(16)
O4 H4 0.91(2)
O5 C5 1.2235(17)
O6 N1 1.2306(14)
O7 N1 1.2281(15)
N1 C10 1.4777(16)
C1 C7 1.5109(18)
C1 H1 1.008(15)
C2 C3 1.5164(19)
C2 H2A 0.979(17)
C2 H2B 0.945(15)
C3 C4 1.5109(18)
C3 H3 0.978(15)
C4 C6 1.324(2)
C4 C5 1.4886(18)
C6 H6A 0.966(15)
C6 H6B 0.958(17)
C7 C8 1.3893(18)
C7 C12 1.390(2)
C8 C9 1.3856(18)
C8 H8 0.969(16)
C9 C10 1.3813(19)
C9 H9 0.964(16)
C10 C11 1.3861(19)
C11 C12 1.392(2)
C11 H11 0.925(15)
C12 H12 0.993(16)

loop_
_geom_torsion_atom_site_label_1
_geom_torsion_atom_site_label_2
_geom_torsion_atom_site_label_3
_geom_torsion_atom_site_label_4
_geom_torsion
C3 O1 O2 C1 67.17(11)
C2 O3 C1 O2 59.05(14)
C2 O3 C1 C7 172.38(11)
O1 O2 C1 O3 -65.27(12)
O1 O2 C1 C7 176.12(9)
C1 O3 C2 C3 -53.93(14)
O2 O1 C3 C4 173.96(9)
O2 O1 C3 C2 -63.33(12)
O3 C2 C3 O1 57.53(14)
O3 C2 C3 C4 174.53(11)
O1 C3 C4 C6 13.64(18)
C2 C3 C4 C6 -105.11(16)
O1 C3 C4 C5 -164.60(11)
C2 C3 C4 C5 76.65(15)
C6 C4 C5 O5 177.18(14)
C3 C4 C5 O5 -4.53(18)
C6 C4 C5 O4 -2.2(2)
C3 C4 C5 O4 176.09(11)
O3 C1 C7 C8 146.67(12)
O2 C1 C7 C8 -94.66(13)
O3 C1 C7 C12 -39.97(17)
O2 C1 C7 C12 78.71(14)
C12 C7 C8 C9 -0.7(2)
C1 C7 C8 C9 172.65(12)
C7 C8 C9 C10 1.1(2)
C8 C9 C10 C11 -0.7(2)
C8 C9 C10 N1 178.60(11)
O7 N1 C10 C9 -169.75(12)
O6 N1 C10 C9 9.99(17)
O7 N1 C10 C11 9.61(18)
O6 N1 C10 C11 -170.66(12)
C9 C10 C11 C12 0.0(2)
N1 C10 C11 C12 -179.36(12)
C8 C7 C12 C11 -0.1(2)
C1 C7 C12 C11 -173.29(12)
C10 C11 C12 C7 0.4(2)
